data_9005794
loop_
_publ_author_name
'Hazen, R. M.'
'Au, A. Y.'

_publ_section_title
;
 High-pressure crystal chemistry of phenakite (Be2SiO4)
 and bertrandite (Be4Si2O7(OH)2)
 Sample: P = 23 kbar
 Note: x-coordinate of O2 altered
;
_journal_name_full 'Physics and Chemistry of Minerals'
_journal_page_first 69
_journal_page_last 78
_journal_paper_doi 10.1007/BF00311896
_journal_volume 13
_journal_year 1986
_chemical_formula_sum 'Be4 H2 O9 Si2'
_chemical_name_mineral Bertrandite
_space_group_IT_number 36
_symmetry_space_group_name_Hall 'C 2c -2'
_symmetry_space_group_name_H-M 'C m c 21'
_cell_angle_alpha 90
_cell_angle_beta 90
_cell_angle_gamma 90
_cell_formula_units_Z 4
_cell_length_a 8.641
_cell_length_b 15.051
_cell_length_c 4.5338
_cell_volume 589.646
_database_code_amcsd 0007376
_diffrn_ambient_pressure 2.3e+06
_exptl_crystal_density_diffrn 2.684
_cod_original_formula_sum 'Be4 Si2 O9 H2'
_cod_database_code 9005794

loop_
_space_group_symop_operation_xyz
x,y,z
1/2+x,1/2+y,z
x,-y,1/2+z
1/2+x,1/2-y,1/2+z
-x,y,z
1/2-x,1/2+y,z
-x,-y,1/2+z
1/2-x,1/2-y,1/2+z

loop_
_atom_site_label
_atom_site_fract_x
_atom_site_fract_y
_atom_site_fract_z
_atom_site_U_iso_or_equiv
_atom_site_attached_hydrogens
_atom_site_type_symbol
Be1 0.16790 0.05360 0.09400 0.00760 0 Be
Be2 0.32460 0.22140 0.06100 0.00076 0 Be
Si 0.32610 0.11350 0.65460 0.00659 0 Si
O1 0.29390 0.12460 0.00000 0.01013 0 O
O2 0.20670 0.04380 0.49870 0.01267 0 O
O3 0.29480 0.20810 0.49040 0.01140 0 O
O4 0.00000 0.58210 0.58430 0.01140 0 O
O-H1 0.00000 0.76000 0.08260 0.01102 1 O
O-H2 0.00000 0.09160 0.07600 0.00760 1 O

loop_
_cod_changelog_entry_id
_cod_changelog_entry_author
_cod_changelog_entry_date
_cod_changelog_entry_text
1
;cod-tools version 3.8.0
Id: cif_guess_AMCSD_atom_types 9574 2023-05-10 09:00:05Z saulius
;
2023-05-10T18:50:24+03:00
;Derived atom types
from atom names that follow the AMCSD naming convention
(Wat == water, O-H == hydroxyl).
;

loop_
_cod_related_entry_id
_cod_related_entry_database
_cod_related_entry_code
1 AMCSD 0007376
